data_2018060
loop_
_publ_author_name
'Lee, Jong-Dae'
'Suh, Il-Hwan'
'Kang, Sang Ook'

_publ_section_title
;
 Multiple intramolecular hydrogen bonds in
 2,4-di-<i>tert</i>-butyl-6-[<i>N</i>-(2,6-diisopropylphenyl)-<i>P</i>,<i>P</i>-diphenylphosphorimidoyl]phenol
;
_journal_coeditor_code FN3077
_journal_issue 5
_journal_name_full 'Acta Crystallographica Section C'
_journal_page_first o151
_journal_page_last o153
_journal_volume 67
_journal_year 2011
_chemical_formula_iupac 'C38 H48 N O P'
_chemical_formula_moiety 'C38 H48 N O P'
_chemical_formula_sum 'C38 H48 N O P'
_chemical_formula_weight 565.74
_chemical_name_systematic
;
2,4-di-<i>tert</i>-butyl-6-[<i>N</i>-(2,6-diisopropylphenyl)-
<i>P</i>,<i>P</i>-diphenylphosphorimidoyl]phenol
;
_space_group_IT_number 2
_symmetry_cell_setting triclinic
_symmetry_space_group_name_Hall '-P 1'
_symmetry_space_group_name_H-M 'P -1'
_atom_sites_solution_hydrogens geom
_atom_sites_solution_primary direct
_atom_sites_solution_secondary difmap
_audit_creation_method SHELXL97
_cell_angle_alpha 88.658(3)
_cell_angle_beta 76.925(3)
_cell_angle_gamma 89.380(3)
_cell_formula_units_Z 2
_cell_length_a 9.4999(15)
_cell_length_b 11.9323(19)
_cell_length_c 15.247(3)
_cell_measurement_reflns_used 3108
_cell_measurement_temperature 293(2)
_cell_measurement_theta_max 22.982
_cell_measurement_theta_min 2.201
_cell_volume 1683.0(5)
_computing_cell_refinement 'SMART (Bruker, 1999)'
_computing_data_collection 'SMART (Bruker, 1999)'
_computing_data_reduction 'SAINT-Plus (Bruker, 1999)'
_computing_molecular_graphics 'ORTEP-3 for Windows (Farrugia, 1997)'
_computing_publication_material 'SHELXL97 (Sheldrick, 2008)'
_computing_structure_refinement 'SHELXL97 (Sheldrick, 2008)'
_computing_structure_solution 'SHELXS97 (Sheldrick, 2008)'
_diffrn_ambient_temperature 293(2)
_diffrn_measured_fraction_theta_full 0.992
_diffrn_measured_fraction_theta_max 0.992
_diffrn_measurement_device_type 'Bruker SMART 1000 CCD area-detector'
_diffrn_measurement_method \w
_diffrn_radiation_monochromator graphite
_diffrn_radiation_source 'fine-focus sealed tube'
_diffrn_radiation_type MoK\a
_diffrn_radiation_wavelength 0.71073
_diffrn_reflns_av_R_equivalents 0.0526
_diffrn_reflns_av_sigmaI/netI 0.0793
_diffrn_reflns_limit_h_max 12
_diffrn_reflns_limit_h_min -12
_diffrn_reflns_limit_k_max 15
_diffrn_reflns_limit_k_min -15
_diffrn_reflns_limit_l_max 20
_diffrn_reflns_limit_l_min -20
_diffrn_reflns_number 22883
_diffrn_reflns_theta_full 28.35
_diffrn_reflns_theta_max 28.35
_diffrn_reflns_theta_min 1.37
_diffrn_standards_decay_% 0
_exptl_absorpt_coefficient_mu 0.110
_exptl_absorpt_correction_T_max 0.9890
_exptl_absorpt_correction_T_min 0.9572
_exptl_absorpt_correction_type integration
_exptl_absorpt_process_details '(SADABS; Sheldrick, 2008)'
_exptl_crystal_colour colourless
_exptl_crystal_density_diffrn 1.116
_exptl_crystal_density_method 'not measured'
_exptl_crystal_description block
_exptl_crystal_F_000 612
_exptl_crystal_size_max 0.40
_exptl_crystal_size_mid 0.10
_exptl_crystal_size_min 0.10
_refine_diff_density_max 0.241
_refine_diff_density_min -0.377
_refine_ls_extinction_coef 0.0084(16)
_refine_ls_extinction_expression Fc^*^=kFc[1+0.001xFc^2^\l^3^/sin(2\q)]^-1/4^
_refine_ls_extinction_method SHELXL
_refine_ls_goodness_of_fit_ref 1.018
_refine_ls_hydrogen_treatment mixed
_refine_ls_matrix_type full
_refine_ls_number_parameters 423
_refine_ls_number_reflns 8349
_refine_ls_number_restraints 15
_refine_ls_restrained_S_all 1.025
_refine_ls_R_factor_all 0.1221
_refine_ls_R_factor_gt 0.0530
_refine_ls_shift/su_max 0.000
_refine_ls_shift/su_mean 0.000
_refine_ls_structure_factor_coef Fsqd
_refine_ls_weighting_details 'calc w=1/[\s^2^(Fo^2^)+(0.0664P)^2^+0.0612P] where P=(Fo^2^+2Fc^2^)/3'
_refine_ls_weighting_scheme calc
_refine_ls_wR_factor_gt 0.1272
_refine_ls_wR_factor_ref 0.1598
_reflns_number_gt 4194
_reflns_number_total 8349
_reflns_threshold_expression I>2\s(I)
_cod_data_source_file fn3077.cif
_cod_data_source_block I
_cod_depositor_comments
;
The following automatic conversions were performed:

data name '_iucr_refine_instruction_details' was replaced with
'_iucr_refine_instructions_details' as specified in the replacement
file 'data/replacement-values/replacement_tags.lst'.

Automatic conversion script
Id: cif_correct_tags 9268 2022-04-12 08:56:07Z antanas 
;
_cod_original_sg_symbol_Hall -P1
_cod_original_sg_symbol_H-M P-1
_cod_database_code 2018060

loop_
_symmetry_equiv_pos_as_xyz
'x, y, z'
'-x, -y, -z'

loop_
_atom_site_type_symbol
_atom_site_label
_atom_site_fract_x
_atom_site_fract_y
_atom_site_fract_z
_atom_site_U_iso_or_equiv
_atom_site_adp_type
_atom_site_calc_flag
_atom_site_refinement_flags
_atom_site_occupancy
_atom_site_disorder_assembly
_atom_site_disorder_group
P P1 0.55467(6) 0.76769(4) 0.30304(4) 0.03753(17) Uani d . 1 . .
O O1 0.73466(16) 0.93933(14) 0.16868(11) 0.0568(5) Uani d . 1 . .
H H1 0.749(3) 0.866(2) 0.1994(19) 0.087(9) Uiso d . 1 . .
N N1 0.72381(18) 0.75666(14) 0.26630(12) 0.0424(4) Uani d . 1 . .
C C1 0.5923(2) 0.96457(17) 0.19583(14) 0.0387(5) Uani d . 1 . .
C C2 0.4992(2) 0.89707(16) 0.26000(13) 0.0361(5) Uani d . 1 . .
C C3 0.3545(2) 0.92945(16) 0.28992(14) 0.0394(5) Uani d . 1 . .
H H3 0.2944 0.8854 0.3336 0.047 Uiso calc R 1 . .
C C4 0.2978(2) 1.02436(17) 0.25694(14) 0.0411(5) Uani d . 1 A .
C C5 0.3941(2) 1.08704(18) 0.19158(14) 0.0451(5) Uani d . 1 . .
H H5 0.3582 1.1510 0.1681 0.054 Uiso calc R 1 . .
C C6 0.5386(2) 1.06146(17) 0.15916(14) 0.0414(5) Uani d . 1 . .
C C7 0.1393(3) 1.05712(19) 0.28934(16) 0.0566(6) Uani d D 1 . .
C C8A 0.0918(7) 1.0426(7) 0.3904(3) 0.095(3) Uani d PD 0.619(12) A 1
H H8A1 -0.0070 1.0661 0.4099 0.142 Uiso calc PR 0.619(12) A 1
H H8A2 0.1517 1.0872 0.4187 0.142 Uiso calc PR 0.619(12) A 1
H H8A3 0.1007 0.9651 0.4069 0.142 Uiso calc PR 0.619(12) A 1
C C9A 0.1049(7) 1.1746(5) 0.2638(7) 0.121(5) Uani d PD 0.619(12) A 1
H H9A1 0.0051 1.1908 0.2895 0.181 Uiso calc PR 0.619(12) A 1
H H9A2 0.1227 1.1821 0.1994 0.181 Uiso calc PR 0.619(12) A 1
H H9A3 0.1647 1.2261 0.2860 0.181 Uiso calc PR 0.619(12) A 1
C C10A 0.0500(6) 0.9744(6) 0.2499(6) 0.106(3) Uani d PD 0.619(12) A 1
H H10A -0.0502 0.9951 0.2667 0.158 Uiso calc PR 0.619(12) A 1
H H10B 0.0628 0.9002 0.2728 0.158 Uiso calc PR 0.619(12) A 1
H H10C 0.0814 0.9757 0.1855 0.158 Uiso calc PR 0.619(12) A 1
C C8B 0.0428(12) 0.9733(12) 0.3494(16) 0.175(13) Uani d PD 0.381(12) A 2
H H8B1 -0.0560 0.9977 0.3584 0.262 Uiso calc PR 0.381(12) A 2
H H8B2 0.0694 0.9675 0.4065 0.262 Uiso calc PR 0.381(12) A 2
H H8B3 0.0536 0.9014 0.3215 0.262 Uiso calc PR 0.381(12) A 2
C C9B 0.1351(10) 1.1646(10) 0.3421(12) 0.125(7) Uani d PD 0.381(12) A 2
H H9B1 0.0383 1.1937 0.3563 0.187 Uiso calc PR 0.381(12) A 2
H H9B2 0.1983 1.2189 0.3063 0.187 Uiso calc PR 0.381(12) A 2
H H9B3 0.1663 1.1487 0.3968 0.187 Uiso calc PR 0.381(12) A 2
C C10B 0.0734(11) 1.0892(17) 0.2105(5) 0.126(7) Uani d PD 0.381(12) A 2
H H10D -0.0262 1.1094 0.2324 0.190 Uiso calc PR 0.381(12) A 2
H H10E 0.0801 1.0268 0.1712 0.190 Uiso calc PR 0.381(12) A 2
H H10F 0.1247 1.1518 0.1781 0.190 Uiso calc PR 0.381(12) A 2
C C11 0.6377(3) 1.13446(19) 0.08631(15) 0.0515(6) Uani d . 1 . .
C C12 0.7549(3) 1.1880(2) 0.1255(2) 0.0809(9) Uani d . 1 . .
H H12A 0.7109 1.2379 0.1725 0.121 Uiso calc R 1 . .
H H12B 0.8201 1.2292 0.0789 0.121 Uiso calc R 1 . .
H H12C 0.8074 1.1304 0.1498 0.121 Uiso calc R 1 . .
C C13 0.5522(3) 1.2292(2) 0.0521(2) 0.0852(10) Uani d . 1 . .
H H13A 0.5125 1.2782 0.1007 0.128 Uiso calc R 1 . .
H H13B 0.4752 1.1978 0.0293 0.128 Uiso calc R 1 . .
H H13C 0.6154 1.2709 0.0048 0.128 Uiso calc R 1 . .
C C14 0.7069(3) 1.0647(2) 0.00444(17) 0.0740(8) Uani d . 1 . .
H H14A 0.7653 1.1123 -0.0408 0.111 Uiso calc R 1 . .
H H14B 0.6324 1.0314 -0.0195 0.111 Uiso calc R 1 . .
H H14C 0.7661 1.0068 0.0224 0.111 Uiso calc R 1 . .
C C15 0.4531(2) 0.65518(17) 0.27075(14) 0.0408(5) Uani d . 1 . .
C C16 0.3608(3) 0.6714(2) 0.21265(15) 0.0523(6) Uani d . 1 . .
H H16 0.3458 0.7432 0.1914 0.063 Uiso calc R 1 . .
C C17 0.2914(3) 0.5815(2) 0.18633(18) 0.0657(7) Uani d . 1 . .
H H17 0.2276 0.5934 0.1489 0.079 Uiso calc R 1 . .
C C18 0.3157(3) 0.4752(2) 0.21476(19) 0.0677(7) Uani d . 1 . .
H H18 0.2692 0.4151 0.1960 0.081 Uiso calc R 1 . .
C C19 0.4083(3) 0.4566(2) 0.27081(18) 0.0633(7) Uani d . 1 . .
H H19 0.4253 0.3840 0.2896 0.076 Uiso calc R 1 . .
C C20 0.4762(3) 0.54603(18) 0.29939(16) 0.0527(6) Uani d . 1 . .
H H20 0.5379 0.5333 0.3381 0.063 Uiso calc R 1 . .
C C21 0.4927(2) 0.77569(17) 0.42412(14) 0.0410(5) Uani d . 1 . .
C C22 0.3791(3) 0.7144(2) 0.47494(16) 0.0613(7) Uani d . 1 . .
H H22 0.3308 0.6638 0.4469 0.074 Uiso calc R 1 . .
C C23 0.3366(4) 0.7277(3) 0.56702(19) 0.0881(10) Uani d . 1 . .
H H23 0.2604 0.6857 0.6006 0.106 Uiso calc R 1 . .
C C24 0.4064(4) 0.8022(3) 0.6087(2) 0.0891(10) Uani d . 1 . .
H H24 0.3775 0.8107 0.6707 0.107 Uiso calc R 1 . .
C C25 0.5179(4) 0.8641(2) 0.5602(2) 0.0725(8) Uani d . 1 . .
H H25 0.5648 0.9148 0.5890 0.087 Uiso calc R 1 . .
C C26 0.5616(3) 0.8515(2) 0.46773(16) 0.0551(6) Uani d . 1 . .
H H26 0.6376 0.8941 0.4347 0.066 Uiso calc R 1 . .
C C27 0.7982(2) 0.65161(17) 0.25213(15) 0.0444(5) Uani d . 1 . .
C C28 0.8104(2) 0.59760(19) 0.16918(17) 0.0516(6) Uani d . 1 . .
C C29 0.8779(3) 0.4939(2) 0.1580(2) 0.0683(8) Uani d . 1 . .
H H29 0.8856 0.4571 0.1040 0.082 Uiso calc R 1 . .
C C30 0.9339(3) 0.4443(2) 0.2249(2) 0.0783(9) Uani d . 1 . .
H H30 0.9757 0.3733 0.2168 0.094 Uiso calc R 1 . .
C C31 0.9282(3) 0.4989(2) 0.3034(2) 0.0698(8) Uani d . 1 . .
H H31 0.9692 0.4654 0.3474 0.084 Uiso calc R 1 . .
C C32 0.8623(2) 0.60359(19) 0.31893(17) 0.0507(6) Uani d . 1 . .
C C33 0.7565(3) 0.6515(2) 0.09237(17) 0.0626(7) Uani d . 1 . .
H H33 0.674(3) 0.709(2) 0.1164(16) 0.068(7) Uiso d . 1 . .
C C34 0.6938(4) 0.5668(3) 0.0379(2) 0.1012(11) Uani d . 1 . .
H H34A 0.7682 0.5151 0.0107 0.152 Uiso calc R 1 . .
H H34B 0.6573 0.6057 -0.0082 0.152 Uiso calc R 1 . .
H H34C 0.6167 0.5265 0.0771 0.152 Uiso calc R 1 . .
C C35 0.8785(4) 0.7192(3) 0.0317(2) 0.1086(12) Uani d . 1 . .
H H35A 0.9109 0.7756 0.0664 0.163 Uiso calc R 1 . .
H H35B 0.8435 0.7545 -0.0165 0.163 Uiso calc R 1 . .
H H35C 0.9576 0.6700 0.0072 0.163 Uiso calc R 1 . .
C C36 0.8630(3) 0.6626(2) 0.40519(18) 0.0575(7) Uani d . 1 . .
H H36 0.820(2) 0.7353(19) 0.4045(15) 0.055(7) Uiso d . 1 . .
C C37 1.0168(3) 0.6786(3) 0.4186(2) 0.0801(9) Uani d . 1 . .
H H37A 1.0604 0.6066 0.4243 0.120 Uiso calc R 1 . .
H H37B 1.0130 0.7202 0.4722 0.120 Uiso calc R 1 . .
H H37C 1.0732 0.7189 0.3676 0.120 Uiso calc R 1 . .
C C38 0.7698(3) 0.6020(3) 0.4875(2) 0.0852(9) Uani d . 1 . .
H H38A 0.6720 0.5980 0.4807 0.128 Uiso calc R 1 . .
H H38B 0.7722 0.6424 0.5409 0.128 Uiso calc R 1 . .
H H38C 0.8069 0.5275 0.4926 0.128 Uiso calc R 1 . .

loop_
_atom_site_aniso_label
_atom_site_aniso_U_11
_atom_site_aniso_U_22
_atom_site_aniso_U_33
_atom_site_aniso_U_12
_atom_site_aniso_U_13
_atom_site_aniso_U_23
P1 0.0396(3) 0.0341(3) 0.0390(3) 0.0022(2) -0.0095(2) 0.0024(2)
O1 0.0389(9) 0.0552(10) 0.0706(11) 0.0024(8) -0.0028(8) 0.0190(9)
N1 0.0371(10) 0.0400(10) 0.0488(11) 0.0065(8) -0.0077(8) 0.0039(8)
C1 0.0385(12) 0.0379(12) 0.0399(12) -0.0014(9) -0.0092(10) -0.0014(9)
C2 0.0373(12) 0.0356(11) 0.0363(11) 0.0001(9) -0.0106(9) 0.0005(9)
C3 0.0418(12) 0.0364(11) 0.0399(12) 0.0012(9) -0.0093(10) 0.0010(9)
C4 0.0438(12) 0.0376(11) 0.0425(12) 0.0048(10) -0.0110(10) -0.0011(9)
C5 0.0533(14) 0.0386(12) 0.0452(13) 0.0062(10) -0.0155(11) 0.0050(10)
C6 0.0512(14) 0.0365(11) 0.0373(12) 0.0004(10) -0.0119(10) 0.0016(9)
C7 0.0457(14) 0.0579(15) 0.0650(17) 0.0138(12) -0.0110(12) 0.0021(13)
C8A 0.065(4) 0.122(7) 0.080(4) 0.037(4) 0.014(3) 0.020(4)
C9A 0.075(4) 0.083(5) 0.176(11) 0.046(4) 0.022(6) 0.063(6)
C10A 0.044(3) 0.131(7) 0.144(7) 0.010(4) -0.026(4) -0.022(6)
C8B 0.058(8) 0.109(12) 0.30(3) 0.025(7) 0.063(13) 0.092(17)
C9B 0.070(6) 0.131(12) 0.171(15) 0.052(7) -0.017(8) -0.065(12)
C10B 0.068(7) 0.22(2) 0.101(8) 0.058(9) -0.039(6) 0.000(9)
C11 0.0614(16) 0.0458(13) 0.0441(13) -0.0034(11) -0.0063(12) 0.0094(11)
C12 0.088(2) 0.078(2) 0.074(2) -0.0407(17) -0.0115(16) 0.0110(15)
C13 0.098(2) 0.0683(18) 0.078(2) 0.0069(17) -0.0011(17) 0.0382(16)
C14 0.094(2) 0.0712(18) 0.0485(16) -0.0038(16) 0.0017(15) 0.0020(13)
C15 0.0453(13) 0.0382(12) 0.0368(12) -0.0005(10) -0.0050(10) -0.0005(9)
C16 0.0623(16) 0.0490(14) 0.0485(14) -0.0033(12) -0.0179(12) -0.0031(11)
C17 0.0763(19) 0.0667(18) 0.0599(17) -0.0096(15) -0.0261(14) -0.0102(14)
C18 0.079(2) 0.0532(16) 0.0717(19) -0.0153(14) -0.0157(16) -0.0143(14)
C19 0.0781(19) 0.0384(13) 0.0690(18) -0.0043(13) -0.0071(15) -0.0021(12)
C20 0.0599(16) 0.0432(13) 0.0562(15) -0.0011(11) -0.0160(12) -0.0002(11)
C21 0.0437(13) 0.0388(12) 0.0418(12) 0.0070(10) -0.0132(10) 0.0011(9)
C22 0.0607(16) 0.0726(17) 0.0476(15) -0.0106(14) -0.0056(13) 0.0029(13)
C23 0.097(2) 0.111(3) 0.0459(17) -0.019(2) 0.0054(16) 0.0047(17)
C24 0.123(3) 0.100(3) 0.0418(16) 0.009(2) -0.0130(19) -0.0050(17)
C25 0.097(2) 0.0685(18) 0.0614(19) 0.0115(17) -0.0359(17) -0.0209(15)
C26 0.0644(16) 0.0507(14) 0.0532(15) 0.0026(12) -0.0193(13) -0.0051(12)
C27 0.0367(12) 0.0399(12) 0.0536(14) 0.0021(10) -0.0048(10) 0.0054(10)
C28 0.0442(13) 0.0484(14) 0.0577(15) 0.0055(11) -0.0022(11) -0.0028(11)
C29 0.0618(17) 0.0563(16) 0.086(2) 0.0127(14) -0.0151(15) -0.0173(15)
C30 0.073(2) 0.0474(16) 0.117(3) 0.0199(14) -0.0266(19) -0.0154(17)
C31 0.0640(18) 0.0483(15) 0.101(2) 0.0094(13) -0.0285(16) 0.0103(15)
C32 0.0435(13) 0.0449(13) 0.0636(16) 0.0004(11) -0.0128(11) 0.0098(11)
C33 0.0683(18) 0.0680(17) 0.0463(15) 0.0152(15) -0.0024(13) -0.0049(13)
C34 0.137(3) 0.100(3) 0.080(2) 0.029(2) -0.051(2) -0.0286(19)
C35 0.109(3) 0.104(3) 0.086(2) 0.017(2) 0.032(2) 0.022(2)
C36 0.0573(16) 0.0540(16) 0.0642(17) 0.0071(13) -0.0213(13) 0.0109(13)
C37 0.0699(19) 0.080(2) 0.099(2) 0.0010(16) -0.0378(17) 0.0044(17)
C38 0.088(2) 0.093(2) 0.073(2) 0.0020(18) -0.0175(17) 0.0218(17)

loop_
_atom_type_symbol
_atom_type_description
_atom_type_scat_dispersion_real
_atom_type_scat_dispersion_imag
_atom_type_scat_source
C C 0.0033 0.0016 'International Tables Vol C Tables 4.2.6.8 and 6.1.1.4'
H H 0.0000 0.0000 'International Tables Vol C Tables 4.2.6.8 and 6.1.1.4'
N N 0.0061 0.0033 'International Tables Vol C Tables 4.2.6.8 and 6.1.1.4'
O O 0.0106 0.0060 'International Tables Vol C Tables 4.2.6.8 and 6.1.1.4'
P P 0.1023 0.0942 'International Tables Vol C Tables 4.2.6.8 and 6.1.1.4'

loop_
_geom_angle_atom_site_label_1
_geom_angle_atom_site_label_2
_geom_angle_atom_site_label_3
_geom_angle_site_symmetry_1
_geom_angle_site_symmetry_3
_geom_angle
_geom_angle_publ_flag
N1 P1 C2 . . 107.42(9) y
N1 P1 C15 . . 113.93(10) y
C2 P1 C15 . . 108.95(10) y
N1 P1 C21 . . 115.89(10) y
C2 P1 C21 . . 104.92(9) y
C15 P1 C21 . . 105.24(10) y
C1 O1 H1 . . 106.2(16) ?
C27 N1 P1 . . 123.48(14) y
O1 C1 C2 . . 121.15(18) ?
O1 C1 C6 . . 118.69(19) ?
C2 C1 C6 . . 120.15(19) ?
C3 C2 C1 . . 119.35(18) ?
C3 C2 P1 . . 117.59(15) ?
C1 C2 P1 . . 123.02(16) ?
C4 C3 C2 . . 122.5(2) ?
C4 C3 H3 . . 118.8 ?
C2 C3 H3 . . 118.8 ?
C3 C4 C5 . . 115.9(2) ?
C3 C4 C7 . . 121.6(2) ?
C5 C4 C7 . . 122.46(19) ?
C6 C5 C4 . . 125.19(19) ?
C6 C5 H5 . . 117.4 ?
C4 C5 H5 . . 117.4 ?
C5 C6 C1 . . 116.90(19) ?
C5 C6 C11 . . 122.08(19) ?
C1 C6 C11 . . 121.03(19) ?
C9A C7 C8B . . 128.8(5) ?
C9A C7 C8A . . 108.7(5) ?
C8B C7 C8A . . 47.1(9) ?
C9A C7 C10B . . 55.1(6) ?
C8B C7 C10B . . 109.2(10) ?
C8A C7 C10B . . 138.5(5) ?
C9A C7 C9B . . 50.6(6) ?
C8B C7 C9B . . 107.4(10) ?
C8A C7 C9B . . 65.0(7) ?
C10B C7 C9B . . 104.8(9) ?
C9A C7 C4 . . 114.1(3) ?
C8B C7 C4 . . 116.8(5) ?
C8A C7 C4 . . 110.6(3) ?
C10B C7 C4 . . 110.9(4) ?
C9B C7 C4 . . 107.0(4) ?
C9A C7 C10A . . 109.7(5) ?
C8B C7 C10A . . 59.3(9) ?
C8A C7 C10A . . 105.9(4) ?
C10B C7 C10A . . 58.3(7) ?
C9B C7 C10A . . 145.2(4) ?
C4 C7 C10A . . 107.5(3) ?
C7 C8A H8A1 . . 109.5 ?
C7 C8A H8A2 . . 109.5 ?
C7 C8A H8A3 . . 109.5 ?
C7 C9A H9A1 . . 109.5 ?
C7 C9A H9A2 . . 109.5 ?
C7 C9A H9A3 . . 109.5 ?
C7 C10A H10A . . 109.5 ?
C7 C10A H10B . . 109.5 ?
C7 C10A H10C . . 109.5 ?
C7 C8B H8B1 . . 109.5 ?
C7 C8B H8B2 . . 109.5 ?
H8B1 C8B H8B2 . . 109.5 ?
C7 C8B H8B3 . . 109.5 ?
H8B1 C8B H8B3 . . 109.5 ?
H8B2 C8B H8B3 . . 109.5 ?
C7 C9B H9B1 . . 109.5 ?
C7 C9B H9B2 . . 109.5 ?
H9B1 C9B H9B2 . . 109.5 ?
C7 C9B H9B3 . . 109.5 ?
H9B1 C9B H9B3 . . 109.5 ?
H9B2 C9B H9B3 . . 109.5 ?
C7 C10B H10D . . 109.5 ?
C7 C10B H10E . . 109.5 ?
H10D C10B H10E . . 109.5 ?
C7 C10B H10F . . 109.5 ?
H10D C10B H10F . . 109.5 ?
H10E C10B H10F . . 109.5 ?
C12 C11 C14 . . 110.1(2) ?
C12 C11 C13 . . 107.9(2) ?
C14 C11 C13 . . 106.8(2) ?
C12 C11 C6 . . 109.85(19) ?
C14 C11 C6 . . 110.91(19) ?
C13 C11 C6 . . 111.2(2) ?
C11 C12 H12A . . 109.5 ?
C11 C12 H12B . . 109.5 ?
H12A C12 H12B . . 109.5 ?
C11 C12 H12C . . 109.5 ?
H12A C12 H12C . . 109.5 ?
H12B C12 H12C . . 109.5 ?
C11 C13 H13A . . 109.5 ?
C11 C13 H13B . . 109.5 ?
H13A C13 H13B . . 109.5 ?
C11 C13 H13C . . 109.5 ?
H13A C13 H13C . . 109.5 ?
H13B C13 H13C . . 109.5 ?
C11 C14 H14A . . 109.5 ?
C11 C14 H14B . . 109.5 ?
H14A C14 H14B . . 109.5 ?
C11 C14 H14C . . 109.5 ?
H14A C14 H14C . . 109.5 ?
H14B C14 H14C . . 109.5 ?
C16 C15 C20 . . 118.3(2) ?
C16 C15 P1 . . 122.61(17) ?
C20 C15 P1 . . 118.86(17) ?
C17 C16 C15 . . 120.3(2) ?
C17 C16 H16 . . 119.8 ?
C15 C16 H16 . . 119.8 ?
C18 C17 C16 . . 120.5(3) ?
C18 C17 H17 . . 119.7 ?
C16 C17 H17 . . 119.7 ?
C17 C18 C19 . . 120.3(2) ?
C17 C18 H18 . . 119.8 ?
C19 C18 H18 . . 119.8 ?
C18 C19 C20 . . 119.8(2) ?
C18 C19 H19 . . 120.1 ?
C20 C19 H19 . . 120.1 ?
C19 C20 C15 . . 120.6(2) ?
C19 C20 H20 . . 119.7 ?
C15 C20 H20 . . 119.7 ?
C22 C21 C26 . . 118.3(2) ?
C22 C21 P1 . . 124.44(18) ?
C26 C21 P1 . . 117.20(18) ?
C21 C22 C23 . . 120.7(3) ?
C21 C22 H22 . . 119.7 ?
C23 C22 H22 . . 119.7 ?
C24 C23 C22 . . 120.1(3) ?
C24 C23 H23 . . 120.0 ?
C22 C23 H23 . . 120.0 ?
C25 C24 C23 . . 120.5(3) ?
C25 C24 H24 . . 119.8 ?
C23 C24 H24 . . 119.8 ?
C24 C25 C26 . . 120.0(3) ?
C24 C25 H25 . . 120.0 ?
C26 C25 H25 . . 120.0 ?
C21 C26 C25 . . 120.5(3) ?
C21 C26 H26 . . 119.8 ?
C25 C26 H26 . . 119.8 ?
C32 C27 C28 . . 120.1(2) ?
C32 C27 N1 . . 120.5(2) ?
C28 C27 N1 . . 119.3(2) ?
C29 C28 C27 . . 118.5(2) ?
C29 C28 C33 . . 119.6(2) ?
C27 C28 C33 . . 121.9(2) ?
C30 C29 C28 . . 121.3(3) ?
C30 C29 H29 . . 119.3 ?
C28 C29 H29 . . 119.3 ?
C31 C30 C29 . . 120.1(2) ?
C31 C30 H30 . . 119.9 ?
C29 C30 H30 . . 119.9 ?
C30 C31 C32 . . 121.5(3) ?
C30 C31 H31 . . 119.3 ?
C32 C31 H31 . . 119.3 ?
C31 C32 C27 . . 118.3(2) ?
C31 C32 C36 . . 119.7(2) ?
C27 C32 C36 . . 122.1(2) ?
C28 C33 C34 . . 112.9(2) ?
C28 C33 C35 . . 109.6(2) ?
C34 C33 C35 . . 111.1(3) ?
C28 C33 H33 . . 110.6(13) ?
C34 C33 H33 . . 106.4(13) ?
C35 C33 H33 . . 106.0(13) ?
C33 C34 H34A . . 109.5 ?
C33 C34 H34B . . 109.5 ?
H34A C34 H34B . . 109.5 ?
C33 C34 H34C . . 109.5 ?
H34A C34 H34C . . 109.5 ?
H34B C34 H34C . . 109.5 ?
C33 C35 H35A . . 109.5 ?
C33 C35 H35B . . 109.5 ?
H35A C35 H35B . . 109.5 ?
C33 C35 H35C . . 109.5 ?
H35A C35 H35C . . 109.5 ?
H35B C35 H35C . . 109.5 ?
C32 C36 C37 . . 112.0(2) ?
C32 C36 C38 . . 112.0(2) ?
C37 C36 C38 . . 110.2(2) ?
C32 C36 H36 . . 110.1(13) ?
C37 C36 H36 . . 107.6(13) ?
C38 C36 H36 . . 104.6(14) ?
C36 C37 H37A . . 109.5 ?
C36 C37 H37B . . 109.5 ?
H37A C37 H37B . . 109.5 ?
C36 C37 H37C . . 109.5 ?
H37A C37 H37C . . 109.5 ?
H37B C37 H37C . . 109.5 ?
C36 C38 H38A . . 109.5 ?
C36 C38 H38B . . 109.5 ?
H38A C38 H38B . . 109.5 ?
C36 C38 H38C . . 109.5 ?
H38A C38 H38C . . 109.5 ?
H38B C38 H38C . . 109.5 ?

loop_
_geom_bond_atom_site_label_1
_geom_bond_atom_site_label_2
_geom_bond_site_symmetry_2
_geom_bond_distance
_geom_bond_publ_flag
P1 N1 . 1.5826(18) y
P1 C2 . 1.784(2) y
P1 C15 . 1.803(2) y
P1 C21 . 1.811(2) y
O1 C1 . 1.355(2) y
O1 H1 . 1.00(3) ?
N1 C27 . 1.429(3) y
C1 C2 . 1.406(3) ?
C1 C6 . 1.413(3) ?
C2 C3 . 1.399(3) ?
C3 C4 . 1.381(3) ?
C3 H3 . 0.9300 ?
C4 C5 . 1.399(3) ?
C4 C7 . 1.525(3) ?
C5 C6 . 1.383(3) ?
C5 H5 . 0.9300 ?
C6 C11 . 1.542(3) ?
C7 C9A . 1.499(3) ?
C7 C8B . 1.509(4) ?
C7 C8A . 1.511(4) ?
C7 C10B . 1.515(4) ?
C7 C9B . 1.524(4) ?
C7 C10A . 1.527(4) ?
C8A H8A1 . 0.9600 ?
C8A H8A2 . 0.9600 ?
C8A H8A3 . 0.9600 ?
C9A H9A1 . 0.9600 ?
C9A H9A2 . 0.9600 ?
C9A H9A3 . 0.9600 ?
C10A H10A . 0.9600 ?
C10A H10B . 0.9600 ?
C10A H10C . 0.9600 ?
C8B H8B1 . 0.9600 ?
C8B H8B2 . 0.9600 ?
C8B H8B3 . 0.9600 ?
C9B H9B1 . 0.9600 ?
C9B H9B2 . 0.9600 ?
C9B H9B3 . 0.9600 ?
C10B H10D . 0.9600 ?
C10B H10E . 0.9600 ?
C10B H10F . 0.9600 ?
C11 C12 . 1.530(3) ?
C11 C14 . 1.532(3) ?
C11 C13 . 1.535(3) ?
C12 H12A . 0.9600 ?
C12 H12B . 0.9600 ?
C12 H12C . 0.9600 ?
C13 H13A . 0.9600 ?
C13 H13B . 0.9600 ?
C13 H13C . 0.9600 ?
C14 H14A . 0.9600 ?
C14 H14B . 0.9600 ?
C14 H14C . 0.9600 ?
C15 C16 . 1.390(3) ?
C15 C20 . 1.395(3) ?
C16 C17 . 1.379(3) ?
C16 H16 . 0.9300 ?
C17 C18 . 1.365(4) ?
C17 H17 . 0.9300 ?
C18 C19 . 1.371(4) ?
C18 H18 . 0.9300 ?
C19 C20 . 1.382(3) ?
C19 H19 . 0.9300 ?
C20 H20 . 0.9300 ?
C21 C22 . 1.382(3) ?
C21 C26 . 1.388(3) ?
C22 C23 . 1.383(4) ?
C22 H22 . 0.9300 ?
C23 C24 . 1.365(4) ?
C23 H23 . 0.9300 ?
C24 C25 . 1.360(4) ?
C24 H24 . 0.9300 ?
C25 C26 . 1.388(4) ?
C25 H25 . 0.9300 ?
C26 H26 . 0.9300 ?
C27 C32 . 1.408(3) ?
C27 C28 . 1.414(3) ?
C28 C29 . 1.384(3) ?
C28 C33 . 1.509(3) ?
C29 C30 . 1.374(4) ?
C29 H29 . 0.9300 ?
C30 C31 . 1.365(4) ?
C30 H30 . 0.9300 ?
C31 C32 . 1.393(3) ?
C31 H31 . 0.9300 ?
C32 C36 . 1.508(4) ?
C33 C34 . 1.530(4) ?
C33 C35 . 1.534(4) ?
C33 H33 . 1.04(2) ?
C34 H34A . 0.9600 ?
C34 H34B . 0.9600 ?
C34 H34C . 0.9600 ?
C35 H35A . 0.9600 ?
C35 H35B . 0.9600 ?
C35 H35C . 0.9600 ?
C36 C37 . 1.534(4) ?
C36 C38 . 1.534(4) ?
C36 H36 . 0.96(2) ?
C37 H37A . 0.9600 ?
C37 H37B . 0.9600 ?
C37 H37C . 0.9600 ?
C38 H38A . 0.9600 ?
C38 H38B . 0.9600 ?
C38 H38C . 0.9600 ?

loop_
_geom_hbond_atom_site_label_D
_geom_hbond_atom_site_label_H
_geom_hbond_atom_site_label_A
_geom_hbond_site_symmetry_A
_geom_hbond_distance_DH
_geom_hbond_distance_HA
_geom_hbond_distance_DA
_geom_hbond_angle_DHA
O1 H1 N1 . 1.00(3) 1.63(3) 2.600(2) 163(2)
C12 H12C O1 . 0.96 2.38 3.023(3) 123.8
C14 H14C O1 . 0.96 2.31 2.949(3) 123.4
C33 H33 N1 . 1.04(2) 2.52(2) 2.912(3) 101.8(15)
C36 H36 N1 . 0.96(2) 2.49(2) 2.935(3) 108.7(15)

loop_
_geom_torsion_atom_site_label_1
_geom_torsion_atom_site_label_2
_geom_torsion_atom_site_label_3
_geom_torsion_atom_site_label_4
_geom_torsion_site_symmetry_1
_geom_torsion_site_symmetry_2
_geom_torsion_site_symmetry_3
_geom_torsion_site_symmetry_4
_geom_torsion
_geom_torsion_publ_flag
C2 P1 N1 C27 . . . . -152.14(17) y
C15 P1 N1 C27 . . . . -31.4(2) y
C21 P1 N1 C27 . . . . 90.98(19) y
O1 C1 C2 C3 . . . . 176.49(18) ?
C6 C1 C2 C3 . . . . -2.7(3) ?
O1 C1 C2 P1 . . . . -5.9(3) y
C6 C1 C2 P1 . . . . 174.90(15) ?
N1 P1 C2 C3 . . . . -174.74(15) y
C15 P1 C2 C3 . . . . 61.40(18) ?
C21 P1 C2 C3 . . . . -50.88(18) ?
N1 P1 C2 C1 . . . . 7.6(2) y
C15 P1 C2 C1 . . . . -116.28(18) ?
C21 P1 C2 C1 . . . . 131.44(17) ?
C1 C2 C3 C4 . . . . 1.8(3) ?
P1 C2 C3 C4 . . . . -175.96(16) ?
C2 C3 C4 C5 . . . . -0.2(3) ?
C2 C3 C4 C7 . . . . 178.98(19) ?
C3 C4 C5 C6 . . . . -0.5(3) ?
C7 C4 C5 C6 . . . . -179.7(2) ?
C4 C5 C6 C1 . . . . -0.4(3) ?
C4 C5 C6 C11 . . . . 179.5(2) ?
O1 C1 C6 C5 . . . . -177.19(18) ?
C2 C1 C6 C5 . . . . 2.1(3) ?
O1 C1 C6 C11 . . . . 2.9(3) ?
C2 C1 C6 C11 . . . . -177.88(19) ?
C3 C4 C7 C9A . . . . 166.1(6) ?
C5 C4 C7 C9A . . . . -14.7(6) ?
C3 C4 C7 C8B . . . . -8.0(13) ?
C5 C4 C7 C8B . . . . 171.1(13) ?
C3 C4 C7 C8A . . . . 43.3(5) ?
C5 C4 C7 C8A . . . . -137.6(4) ?
C3 C4 C7 C10B . . . . -133.9(9) ?
C5 C4 C7 C10B . . . . 45.2(9) ?
C3 C4 C7 C9B . . . . 112.3(8) ?
C5 C4 C7 C9B . . . . -68.6(8) ?
C3 C4 C7 C10A . . . . -71.9(5) ?
C5 C4 C7 C10A . . . . 107.2(5) ?
C5 C6 C11 C12 . . . . 115.0(2) ?
C1 C6 C11 C12 . . . . -65.1(3) ?
C5 C6 C11 C14 . . . . -123.0(2) ?
C1 C6 C11 C14 . . . . 56.9(3) ?
C5 C6 C11 C13 . . . . -4.4(3) ?
C1 C6 C11 C13 . . . . 175.6(2) ?
N1 P1 C15 C16 . . . . -113.08(19) ?
C2 P1 C15 C16 . . . . 6.8(2) ?
C21 P1 C15 C16 . . . . 118.89(19) ?
N1 P1 C15 C20 . . . . 61.8(2) ?
C2 P1 C15 C20 . . . . -178.31(17) ?
C21 P1 C15 C20 . . . . -66.24(19) ?
C20 C15 C16 C17 . . . . 1.7(3) ?
P1 C15 C16 C17 . . . . 176.58(19) ?
C15 C16 C17 C18 . . . . -2.0(4) ?
C16 C17 C18 C19 . . . . 0.8(4) ?
C17 C18 C19 C20 . . . . 0.6(4) ?
C18 C19 C20 C15 . . . . -0.9(4) ?
C16 C15 C20 C19 . . . . -0.3(3) ?
P1 C15 C20 C19 . . . . -175.36(19) ?
N1 P1 C21 C22 . . . . -133.5(2) ?
C2 P1 C21 C22 . . . . 108.2(2) ?
C15 P1 C21 C22 . . . . -6.6(2) ?
N1 P1 C21 C26 . . . . 48.78(19) ?
C2 P1 C21 C26 . . . . -69.49(18) ?
C15 P1 C21 C26 . . . . 175.62(16) ?
C26 C21 C22 C23 . . . . -0.7(4) ?
P1 C21 C22 C23 . . . . -178.4(2) ?
C21 C22 C23 C24 . . . . 0.4(5) ?
C22 C23 C24 C25 . . . . 0.1(5) ?
C23 C24 C25 C26 . . . . -0.2(5) ?
C22 C21 C26 C25 . . . . 0.7(3) ?
P1 C21 C26 C25 . . . . 178.56(19) ?
C24 C25 C26 C21 . . . . -0.2(4) ?
P1 N1 C27 C32 . . . . -95.2(2) ?
P1 N1 C27 C28 . . . . 86.5(2) ?
C32 C27 C28 C29 . . . . 4.2(3) ?
N1 C27 C28 C29 . . . . -177.6(2) ?
C32 C27 C28 C33 . . . . -173.8(2) ?
N1 C27 C28 C33 . . . . 4.5(3) ?
C27 C28 C29 C30 . . . . -0.8(4) ?
C33 C28 C29 C30 . . . . 177.2(3) ?
C28 C29 C30 C31 . . . . -2.4(4) ?
C29 C30 C31 C32 . . . . 2.1(4) ?
C30 C31 C32 C27 . . . . 1.3(4) ?
C30 C31 C32 C36 . . . . -177.9(3) ?
C28 C27 C32 C31 . . . . -4.4(3) ?
N1 C27 C32 C31 . . . . 177.3(2) ?
C28 C27 C32 C36 . . . . 174.8(2) ?
N1 C27 C32 C36 . . . . -3.5(3) ?
C29 C28 C33 C34 . . . . 37.3(3) ?
C27 C28 C33 C34 . . . . -144.8(3) ?
C29 C28 C33 C35 . . . . -87.1(3) ?
C27 C28 C33 C35 . . . . 90.8(3) ?
C31 C32 C36 C37 . . . . 56.5(3) ?
C27 C32 C36 C37 . . . . -122.7(2) ?
C31 C32 C36 C38 . . . . -67.9(3) ?
C27 C32 C36 C38 . . . . 112.9(3) ?
